data_4507083
loop_
_publ_author_name
'Nath, Bhaskar'
'Baruah, Jubaraj B.'

_publ_section_title
;
 Quasi-Isostructural Solvates of
 Bis(4-hydroxy-3,5-dimethylphenyl)(4-N,N-dimethylaminophenyl)methane
;
_journal_issue 12
_journal_name_full 'Crystal Growth &amp; Design'
_journal_page_first 6173
_journal_paper_doi 10.1021/cg3013427
_journal_volume 12
_journal_year 2012
_chemical_formula_sum 'C29 H38 N2 O3'
_chemical_formula_weight 462.61
_chemical_name_systematic
; 
 ? 
;
_space_group_IT_number 14
_symmetry_cell_setting monoclinic
_symmetry_space_group_name_Hall '-P 2ybc'
_symmetry_space_group_name_H-M 'P 1 21/c 1'
_atom_sites_solution_hydrogens geom
_atom_sites_solution_primary direct
_atom_sites_solution_secondary difmap
_audit_creation_method SHELXL-97
_cell_angle_alpha 90.00
_cell_angle_beta 105.15(3)
_cell_angle_gamma 90.00
_cell_formula_units_Z 4
_cell_length_a 12.606(10)
_cell_length_b 11.689(11)
_cell_length_c 18.529(16)
_cell_measurement_temperature 296(2)
_cell_volume 2635(4)
_computing_cell_refinement 'Bruker SMART'
_computing_data_collection 'Bruker SMART'
_computing_data_reduction 'Bruker SAINT'
_computing_molecular_graphics 'Bruker SHELXTL'
_computing_publication_material 'Bruker SHELXTL'
_computing_structure_refinement 'SHELXL-97 (Sheldrick, 1997)'
_computing_structure_solution 'SHELXS-97 (Sheldrick, 1990)'
_diffrn_ambient_temperature 296(2)
_diffrn_measured_fraction_theta_full 0.991
_diffrn_measured_fraction_theta_max 0.991
_diffrn_measurement_device_type 'CCD area detector'
_diffrn_measurement_method 'phi and omega scans'
_diffrn_radiation_monochromator graphite
_diffrn_radiation_source 'fine-focus sealed tube'
_diffrn_radiation_type MoK\a
_diffrn_radiation_wavelength 0.71073
_diffrn_reflns_av_R_equivalents 0.1294
_diffrn_reflns_av_sigmaI/netI 0.2199
_diffrn_reflns_limit_h_max 10
_diffrn_reflns_limit_h_min -15
_diffrn_reflns_limit_k_max 13
_diffrn_reflns_limit_k_min -13
_diffrn_reflns_limit_l_max 21
_diffrn_reflns_limit_l_min -22
_diffrn_reflns_number 11955
_diffrn_reflns_theta_full 25.25
_diffrn_reflns_theta_max 25.25
_diffrn_reflns_theta_min 1.67
_exptl_absorpt_coefficient_mu 0.075
_exptl_absorpt_correction_type none
_exptl_crystal_colour red
_exptl_crystal_density_diffrn 1.166
_exptl_crystal_density_method 'not measured'
_exptl_crystal_description block
_exptl_crystal_F_000 1000
_exptl_crystal_size_max 0.34
_exptl_crystal_size_mid 0.25
_exptl_crystal_size_min 0.16
_refine_diff_density_max 0.152
_refine_diff_density_min -0.188
_refine_diff_density_rms 0.038
_refine_ls_extinction_method none
_refine_ls_goodness_of_fit_ref 0.853
_refine_ls_hydrogen_treatment constr
_refine_ls_matrix_type full
_refine_ls_number_parameters 318
_refine_ls_number_reflns 4722
_refine_ls_number_restraints 2
_refine_ls_restrained_S_all 0.854
_refine_ls_R_factor_all 0.2238
_refine_ls_R_factor_gt 0.0568
_refine_ls_shift/su_max 0.001
_refine_ls_shift/su_mean 0.000
_refine_ls_structure_factor_coef Fsqd
_refine_ls_weighting_details 'calc w=1/[\s^2^(Fo^2^)+(0.0000P)^2^+0.0050P] where P=(Fo^2^+2Fc^2^)/3'
_refine_ls_weighting_scheme calc
_refine_ls_wR_factor_gt 0.0941
_refine_ls_wR_factor_ref 0.1163
_reflns_number_gt 3255
_reflns_number_total 4722
_reflns_threshold_expression >2sigma(I)
_cod_data_source_file cg3013427_si_007.cif
_cod_data_source_block 123
_cod_depositor_comments
;
The following automatic conversions were performed:

'_symmetry_cell_setting' value 'Monoclinic' changed to 'monoclinic'
according to /home/saulius/struct/CIF-dictionaries/cif_core.dic
dictionary named 'cif_core.dic' version 2.4.2 from 2011-04-26.

Automatic conversion script
Id: cif_fix_values 1891 2012-01-12 08:04:46Z andrius 
;
_cod_original_cell_volume 2636(4)
_cod_original_sg_symbol_H-M 'P2(1)/c  '
_cod_database_code 4507083

loop_
_symmetry_equiv_pos_as_xyz
'x, y, z'
'-x, y+1/2, -z+1/2'
'-x, -y, -z'
'x, -y-1/2, z-1/2'

loop_
_atom_site_label
_atom_site_type_symbol
_atom_site_fract_x
_atom_site_fract_y
_atom_site_fract_z
_atom_site_U_iso_or_equiv
_atom_site_adp_type
_atom_site_occupancy
_atom_site_symmetry_multiplicity
_atom_site_calc_flag
_atom_site_refinement_flags
C10 C 0.0836(3) 0.6755(4) 0.1088(2) 0.0529(12) Uani 1 1 d .
C14 C 0.1276(3) 0.4847(3) 0.1569(3) 0.0591(13) Uani 1 1 d .
H14 H 0.1451 0.4098 0.1475 0.071 Uiso 1 1 calc R
C15 C 0.1081(3) 0.5638(4) 0.1001(2) 0.0586(13) Uani 1 1 d .
H15 H 0.1118 0.5397 0.0530 0.070 Uiso 1 1 calc R
C18 C -0.0571(4) 0.7644(4) -0.0019(2) 0.0534(12) Uani 1 1 d .
C13 C 0.1212(3) 0.5158(4) 0.2294(3) 0.0552(12) Uani 1 1 d .
C19 C -0.0871(4) 0.8448(3) -0.0592(3) 0.0629(13) Uani 1 1 d .
H19 H -0.0347 0.8960 -0.0669 0.075 Uiso 1 1 calc R
C11 C 0.0781(3) 0.7068(4) 0.1804(3) 0.0616(13) Uani 1 1 d .
H11 H 0.0619 0.7824 0.1891 0.074 Uiso 1 1 calc R
C20 C -0.1931(4) 0.8501(4) -0.1048(3) 0.0638(14) Uani 1 1 d .
C21 C -0.2694(4) 0.7754(4) -0.0921(3) 0.0691(15) Uani 1 1 d .
C12 C 0.0959(3) 0.6297(4) 0.2388(2) 0.0650(13) Uani 1 1 d .
H12 H 0.0907 0.6544 0.2855 0.078 Uiso 1 1 calc R
C23 C -0.1365(4) 0.6919(3) 0.0082(2) 0.0590(13) Uani 1 1 d .
H23 H -0.1184 0.6385 0.0467 0.071 Uiso 1 1 calc R
C22 C -0.2438(4) 0.6946(4) -0.0368(3) 0.0663(14) Uani 1 1 d .
C25 C -0.2225(3) 0.9362(3) -0.1678(2) 0.0916(16) Uani 1 1 d .
H25A H -0.2416 0.8966 -0.2148 0.137 Uiso 1 1 calc R
H25B H -0.1606 0.9852 -0.1656 0.137 Uiso 1 1 calc R
H25C H -0.2838 0.9813 -0.1629 0.137 Uiso 1 1 calc R
C24 C -0.3275(4) 0.6084(4) -0.0261(3) 0.114(2) Uani 1 1 d .
H24A H -0.3826 0.6465 -0.0076 0.171 Uiso 1 1 calc R
H24B H -0.2917 0.5514 0.0092 0.171 Uiso 1 1 calc R
H24C H -0.3613 0.5726 -0.0731 0.171 Uiso 1 1 calc R
C9 C 0.0622(4) 0.7640(3) 0.0471(2) 0.0543(12) Uani 1 1 d .
H9 H 0.0748 0.8390 0.0716 0.065 Uiso 1 1 calc R
C4 C 0.1443(4) 0.7532(4) 0.0008(2) 0.0558(13) Uani 1 1 d .
C7 C 0.1945(3) 0.5767(3) -0.1605(2) 0.0690(13) Uani 1 1 d .
H7A H 0.2068 0.6145 -0.2036 0.103 Uiso 1 1 calc R
H7B H 0.1205 0.5482 -0.1720 0.103 Uiso 1 1 calc R
H7C H 0.2450 0.5142 -0.1466 0.103 Uiso 1 1 calc R
C6 C 0.2119(4) 0.6607(3) -0.0964(2) 0.0513(12) Uani 1 1 d .
C5 C 0.1330(3) 0.6765(3) -0.0570(2) 0.0557(12) Uani 1 1 d .
H5 H 0.0692 0.6328 -0.0704 0.067 Uiso 1 1 calc R
C1 C 0.3077(4) 0.7261(4) -0.0740(3) 0.0628(14) Uani 1 1 d .
C2 C 0.3205(4) 0.8064(4) -0.0176(3) 0.0651(15) Uani 1 1 d .
C3 C 0.2390(4) 0.8183(4) 0.0193(2) 0.0687(15) Uani 1 1 d .
H3 H 0.2482 0.8717 0.0577 0.082 Uiso 1 1 calc R
C8 C 0.4238(4) 0.8802(4) 0.0019(3) 0.1093(19) Uani 1 1 d .
H8A H 0.4859 0.8338 0.0257 0.164 Uiso 1 1 calc R
H8B H 0.4152 0.9403 0.0352 0.164 Uiso 1 1 calc R
H8C H 0.4353 0.9129 -0.0430 0.164 Uiso 1 1 calc R
C17 C 0.1663(3) 0.3203(3) 0.2747(2) 0.0872(15) Uani 1 1 d .
H17A H 0.1110 0.2892 0.2335 0.131 Uiso 1 1 calc R
H17B H 0.1700 0.2758 0.3188 0.131 Uiso 1 1 calc R
H17C H 0.2362 0.3184 0.2632 0.131 Uiso 1 1 calc R
C16 C 0.1488(4) 0.4733(4) 0.3623(3) 0.1050(18) Uani 1 1 d .
H16A H 0.2106 0.5240 0.3778 0.158 Uiso 1 1 calc R
H16B H 0.1598 0.4077 0.3946 0.158 Uiso 1 1 calc R
H16C H 0.0831 0.5125 0.3650 0.158 Uiso 1 1 calc R
O2 O -0.3734(3) 0.7837(3) -0.1402(2) 0.1055(12) Uani 1 1 d .
H2 H -0.4090 0.7265 -0.1360 0.158 Uiso 1 1 calc R
O1 O 0.3920(3) 0.7157(2) -0.1092(2) 0.0879(11) Uani 1 1 d .
H1 H 0.3960 0.6491 -0.1221 0.132 Uiso 1 1 calc R
N1 N 0.1387(3) 0.4373(3) 0.2875(2) 0.0787(12) Uani 1 1 d .
C29 C 0.4344(4) 1.0063(4) 0.7842(3) 0.119(2) Uani 1 1 d D
H29A H 0.4908 0.9881 0.8286 0.179 Uiso 1 1 calc R
H29B H 0.3639 0.9868 0.7914 0.179 Uiso 1 1 calc R
H29C H 0.4365 1.0866 0.7740 0.179 Uiso 1 1 calc R
C28 C 0.3869(4) 0.8143(4) 0.7099(3) 0.125(2) Uani 1 1 d .
H28A H 0.3497 0.8030 0.6582 0.188 Uiso 1 1 calc R
H28B H 0.3342 0.8142 0.7392 0.188 Uiso 1 1 calc R
H28C H 0.4390 0.7538 0.7266 0.188 Uiso 1 1 calc R
N2 N 0.4529(6) 0.9403(8) 0.7202(4) 0.150(3) Uani 1 1 d D
O3 O 0.5481(4) 1.0628(3) 0.6978(3) 0.1269(19) Uani 1 1 d .
C26 C 0.5188(4) 0.8820(4) 0.6251(3) 0.141(2) Uani 1 1 d .
H26A H 0.5532 0.8111 0.6443 0.211 Uiso 1 1 calc R
H26B H 0.5677 0.9255 0.6038 0.211 Uiso 1 1 calc R
H26C H 0.4522 0.8666 0.5872 0.211 Uiso 1 1 calc R
C27 C 0.4944(11) 0.9441(15) 0.6829(5) 0.230(10) Uani 1 1 d .

loop_
_atom_site_aniso_label
_atom_site_aniso_U_11
_atom_site_aniso_U_22
_atom_site_aniso_U_33
_atom_site_aniso_U_23
_atom_site_aniso_U_13
_atom_site_aniso_U_12
C10 0.052(3) 0.063(3) 0.039(3) -0.014(3) 0.004(2) -0.003(3)
C14 0.062(3) 0.060(3) 0.055(3) -0.013(3) 0.013(3) -0.001(2)
C15 0.068(3) 0.064(3) 0.041(3) -0.007(3) 0.008(3) 0.000(3)
C18 0.047(3) 0.065(3) 0.044(3) -0.005(3) 0.004(3) -0.003(3)
C13 0.046(3) 0.068(4) 0.051(3) -0.006(3) 0.011(3) -0.007(3)
C19 0.076(4) 0.058(3) 0.052(3) -0.003(3) 0.011(3) -0.002(3)
C11 0.058(3) 0.066(3) 0.056(3) -0.006(3) 0.007(3) 0.006(2)
C20 0.070(4) 0.066(4) 0.052(3) 0.006(3) 0.011(3) 0.010(3)
C21 0.049(4) 0.090(4) 0.058(4) 0.013(3) -0.004(3) 0.007(3)
C12 0.077(4) 0.075(3) 0.043(3) -0.016(3) 0.017(3) 0.008(3)
C23 0.061(3) 0.075(3) 0.041(3) 0.009(3) 0.013(3) 0.004(3)
C22 0.052(4) 0.093(4) 0.051(3) 0.012(3) 0.008(3) -0.002(3)
C25 0.115(4) 0.079(3) 0.066(4) 0.022(3) -0.002(3) 0.013(3)
C24 0.070(4) 0.159(5) 0.096(5) 0.043(4) -0.008(3) -0.016(4)
C9 0.065(3) 0.059(3) 0.037(3) -0.010(3) 0.012(3) -0.004(3)
C4 0.059(4) 0.059(3) 0.040(3) -0.006(3) -0.004(3) -0.017(3)
C7 0.069(3) 0.077(3) 0.056(3) -0.012(3) 0.007(3) -0.003(2)
C6 0.057(3) 0.055(3) 0.036(3) 0.001(2) 0.001(3) -0.007(3)
C5 0.049(3) 0.067(3) 0.046(3) -0.006(3) 0.003(3) -0.017(3)
C1 0.057(4) 0.081(4) 0.051(3) 0.012(3) 0.014(3) -0.006(3)
C2 0.078(4) 0.064(3) 0.043(3) 0.000(3) -0.004(3) -0.032(3)
C3 0.088(4) 0.075(3) 0.040(3) -0.002(3) 0.009(3) -0.023(3)
C8 0.118(4) 0.120(4) 0.084(4) -0.016(3) 0.017(4) -0.072(4)
C17 0.114(4) 0.074(3) 0.074(4) 0.014(3) 0.025(3) -0.001(3)
C16 0.159(5) 0.113(4) 0.053(4) 0.010(3) 0.044(4) -0.008(3)
O2 0.068(2) 0.132(3) 0.096(3) 0.040(2) -0.016(2) -0.009(2)
O1 0.075(2) 0.116(3) 0.078(3) -0.006(2) 0.028(2) -0.025(2)
N1 0.109(3) 0.075(3) 0.053(3) 0.003(3) 0.023(3) 0.008(3)
C29 0.106(5) 0.185(6) 0.083(4) -0.014(4) 0.052(4) 0.014(4)
C28 0.108(5) 0.121(5) 0.143(6) 0.030(4) 0.025(4) -0.028(4)
N2 0.113(6) 0.248(10) 0.084(6) 0.025(6) 0.015(5) 0.078(6)
O3 0.141(4) 0.135(3) 0.113(4) -0.032(3) 0.049(3) -0.030(3)
C26 0.120(5) 0.172(6) 0.137(6) -0.038(5) 0.046(5) 0.007(4)
C27 0.196(15) 0.45(2) 0.049(6) 0.008(10) 0.037(7) 0.239(16)

loop_
_atom_type_symbol
_atom_type_description
_atom_type_scat_dispersion_real
_atom_type_scat_dispersion_imag
_atom_type_scat_source
C C 0.0033 0.0016 'International Tables Vol C Tables 4.2.6.8 and 6.1.1.4'
H H 0.0000 0.0000 'International Tables Vol C Tables 4.2.6.8 and 6.1.1.4'
N N 0.0061 0.0033 'International Tables Vol C Tables 4.2.6.8 and 6.1.1.4'
O O 0.0106 0.0060 'International Tables Vol C Tables 4.2.6.8 and 6.1.1.4'

loop_
_geom_angle_atom_site_label_1
_geom_angle_atom_site_label_2
_geom_angle_atom_site_label_3
_geom_angle
C15 C10 C11 115.7(4)
C15 C10 C9 124.6(4)
C11 C10 C9 119.7(4)
C15 C14 C13 120.7(4)
C10 C15 C14 123.8(4)
C23 C18 C19 117.5(4)
C23 C18 C9 123.8(4)
C19 C18 C9 118.7(4)
N1 C13 C12 122.1(5)
N1 C13 C14 122.0(4)
C12 C13 C14 115.9(4)
C20 C19 C18 121.5(4)
C12 C11 C10 122.4(4)
C21 C20 C19 118.6(5)
C21 C20 C25 121.2(5)
C19 C20 C25 120.3(5)
C20 C21 C22 122.1(5)
C20 C21 O2 115.9(5)
C22 C21 O2 122.0(5)
C11 C12 C13 121.5(4)
C18 C23 C22 122.5(4)
C21 C22 C23 117.8(5)
C21 C22 C24 121.5(5)
C23 C22 C24 120.7(5)
C4 C9 C10 111.0(4)
C4 C9 C18 111.9(4)
C10 C9 C18 113.7(4)
C5 C4 C3 117.4(5)
C5 C4 C9 123.3(4)
C3 C4 C9 119.2(4)
C5 C6 C1 116.8(4)
C5 C6 C7 121.4(4)
C1 C6 C7 121.8(5)
C4 C5 C6 123.5(4)
C2 C1 O1 117.5(5)
C2 C1 C6 121.2(5)
O1 C1 C6 121.3(5)
C1 C2 C3 119.2(5)
C1 C2 C8 119.1(5)
C3 C2 C8 121.7(5)
C4 C3 C2 121.8(5)
C13 N1 C16 121.1(4)
C13 N1 C17 119.6(4)
C16 N1 C17 118.4(4)
C27 N2 C29 140.5(17)
C27 N2 C28 107.7(15)
C29 N2 C28 111.7(6)
N2 C27 C26 142(2)
N2 C27 O3 102.0(15)
C26 C27 O3 115.7(11)

loop_
_geom_bond_atom_site_label_1
_geom_bond_atom_site_label_2
_geom_bond_distance
C10 C15 1.360(5)
C10 C11 1.395(5)
C10 C9 1.514(5)
C14 C15 1.374(5)
C14 C13 1.415(5)
C18 C23 1.362(5)
C18 C19 1.393(5)
C18 C9 1.540(5)
C13 N1 1.388(5)
C13 C12 1.390(5)
C19 C20 1.384(5)
C11 C12 1.382(5)
C20 C21 1.365(5)
C20 C25 1.511(5)
C21 C22 1.369(5)
C21 O2 1.382(5)
C23 C22 1.391(5)
C22 C24 1.508(5)
C9 C4 1.512(5)
C4 C5 1.374(5)
C4 C3 1.382(5)
C7 C6 1.512(5)
C6 C5 1.392(5)
C6 C1 1.398(5)
C1 C2 1.381(5)
C1 O1 1.391(5)
C2 C3 1.382(5)
C2 C8 1.524(5)
C17 N1 1.446(4)
C16 N1 1.422(5)
C29 N2 1.484(7)
C28 N2 1.677(10)
N2 C27 0.970(11)
O3 C27 1.537(18)
C26 C27 1.394(10)

loop_
_cod_related_entry_id
_cod_related_entry_database
_cod_related_entry_code
1 ChemSpider 30652495
